data_7043351
loop_
_publ_author_name
'Moustafa, Mohamed E.'
'McCready, Matthew S.'
'Boyle, Paul D.'
'Puddephatt, Richard J.'

_publ_section_title
;
 Photoswitchable and pH responsive organoplatinum(ii) complexes with
 azopyridine ligands
;
_journal_name_full 'Dalton Trans.'
_journal_paper_doi 10.1039/C7DT01290J
_journal_year 2017
_chemical_formula_moiety 'C22 H20 N5 Pt, F6 P'
_chemical_formula_sum 'C22 H20 F6 N5 P Pt'
_chemical_formula_weight 694.49
_chemical_name_systematic
; 
 ? 
;
_space_group_IT_number 2
_symmetry_cell_setting triclinic
_symmetry_space_group_name_Hall '-P 1'
_symmetry_space_group_name_H-M 'P -1'
_atom_sites_solution_hydrogens geom
_atom_sites_solution_primary direct
_atom_sites_solution_secondary difmap
_audit_block_doi 10.5517/ccdc.csd.cc1lfnl8
_audit_creation_method SHELXL-97
_audit_update_record
;
2016-04-07 deposited with the CCDC.
2017-06-01 downloaded from the CCDC.
;
_cell_angle_alpha 89.55(3)
_cell_angle_beta 66.98(3)
_cell_angle_gamma 73.46(3)
_cell_formula_units_Z 2
_cell_length_a 10.325(2)
_cell_length_b 10.666(2)
_cell_length_c 11.957(2)
_cell_measurement_reflns_used 5225
_cell_measurement_temperature 150(2)
_cell_measurement_theta_max 27.55
_cell_measurement_theta_min 2.25
_cell_volume 1153.8(5)
_computing_cell_refinement 'DENZO-SMN (Otwinowski & Minor, 1997)'
_computing_data_collection 'COLLECT (Nonius, 1997-2001)'
_computing_data_reduction DENZO-SMN
_computing_molecular_graphics 'SHELXTL/PC (Sheldrick, 2001)'
_computing_publication_material SHELXTL/PC
_computing_structure_refinement 'SHELXL-97 (Sheldrick, 2008)'
_computing_structure_solution 'SHELXS-97 (Sheldrick, 2008)'
_diffrn_ambient_temperature 150(2)
_diffrn_measured_fraction_theta_full 0.980
_diffrn_measured_fraction_theta_max 0.980
_diffrn_measurement_device_type 'Nonius Kappa-CCD'
_diffrn_measurement_method '\f scans, and \w scans with \k offsets'
_diffrn_radiation_monochromator graphite
_diffrn_radiation_source 'fine-focus sealed tube'
_diffrn_radiation_type MoK\a
_diffrn_radiation_wavelength 0.71073
_diffrn_reflns_av_R_equivalents 0.0318
_diffrn_reflns_av_sigmaI/netI 0.0472
_diffrn_reflns_limit_h_max 13
_diffrn_reflns_limit_h_min -13
_diffrn_reflns_limit_k_max 13
_diffrn_reflns_limit_k_min -13
_diffrn_reflns_limit_l_max 15
_diffrn_reflns_limit_l_min -15
_diffrn_reflns_number 9710
_diffrn_reflns_theta_full 27.55
_diffrn_reflns_theta_max 27.55
_diffrn_reflns_theta_min 2.25
_exptl_absorpt_coefficient_mu 6.220
_exptl_absorpt_correction_T_max 0.4006
_exptl_absorpt_correction_T_min 0.3550
_exptl_absorpt_correction_type multi-scan
_exptl_absorpt_process_details 'DENZO-SMN (Otwinowski & Minor, 1997)'
_exptl_crystal_colour red
_exptl_crystal_density_diffrn 1.999
_exptl_crystal_density_method 'not measured'
_exptl_crystal_description block
_exptl_crystal_F_000 668
_exptl_crystal_recrystallization_method 'Re-crystallisation from solvent'
_exptl_crystal_size_max 0.21
_exptl_crystal_size_mid 0.20
_exptl_crystal_size_min 0.18
_refine_diff_density_max 1.369
_refine_diff_density_min -2.205
_refine_diff_density_rms 0.302
_refine_ls_extinction_method none
_refine_ls_goodness_of_fit_ref 1.155
_refine_ls_hydrogen_treatment constr
_refine_ls_matrix_type full
_refine_ls_number_parameters 316
_refine_ls_number_reflns 5225
_refine_ls_number_restraints 0
_refine_ls_restrained_S_all 1.155
_refine_ls_R_factor_all 0.0441
_refine_ls_R_factor_gt 0.0337
_refine_ls_shift/su_max 0.001
_refine_ls_shift/su_mean 0.000
_refine_ls_structure_factor_coef Fsqd
_refine_ls_weighting_details 'calc w=1/[\s^2^(Fo^2^)+(0.0602P)^2^+0.0000P] where P=(Fo^2^+2Fc^2^)/3'
_refine_ls_weighting_scheme calc
_refine_ls_wR_factor_gt 0.0832
_refine_ls_wR_factor_ref 0.1046
_reflns_number_gt 4573
_reflns_number_total 5225
_reflns_threshold_expression >2sigma(I)
_cod_data_source_file c7dt01290j2.cif
_cod_data_source_block 2a
_cod_original_cell_volume 1153.8(4)
_cod_original_sg_symbol_H-M P-1
_cod_database_code 7043351

loop_
_symmetry_equiv_pos_as_xyz
'x, y, z'
'-x, -y, -z'

loop_
_atom_site_label
_atom_site_type_symbol
_atom_site_fract_x
_atom_site_fract_y
_atom_site_fract_z
_atom_site_U_iso_or_equiv
_atom_site_adp_type
_atom_site_occupancy
_atom_site_symmetry_multiplicity
_atom_site_calc_flag
_atom_site_refinement_flags
Pt1 Pt 0.25799(2) 0.214892(19) 0.088525(18) 0.02302(9) Uani 1 1 d .
N1 N 0.4333(5) 0.2101(5) 0.1422(5) 0.0261(10) Uani 1 1 d .
N2 N 0.4363(5) 0.1541(5) -0.0752(4) 0.0241(10) Uani 1 1 d .
N3 N 0.0854(5) 0.2817(5) 0.2530(4) 0.0224(10) Uani 1 1 d .
N4 N -0.2889(5) 0.4355(5) 0.5832(4) 0.0258(10) Uani 1 1 d .
N5 N -0.3968(5) 0.3940(5) 0.5966(4) 0.0281(11) Uani 1 1 d .
C1 C 0.4208(7) 0.2315(6) 0.2579(6) 0.0305(13) Uani 1 1 d .
H1A H 0.3274 0.2582 0.3217 0.037 Uiso 1 1 calc R
C2 C 0.5446(7) 0.2145(6) 0.2834(6) 0.0355(14) Uani 1 1 d .
H2A H 0.5342 0.2282 0.3635 0.043 Uiso 1 1 calc R
C3 C 0.6828(7) 0.1770(7) 0.1887(7) 0.0393(15) Uani 1 1 d .
H3A H 0.7665 0.1660 0.2044 0.047 Uiso 1 1 calc R
C4 C 0.6966(7) 0.1557(6) 0.0687(6) 0.0344(14) Uani 1 1 d .
H4B H 0.7889 0.1314 0.0035 0.041 Uiso 1 1 calc R
C5 C 0.5689(6) 0.1719(5) 0.0493(6) 0.0265(12) Uani 1 1 d .
C6 C 0.5711(6) 0.1459(5) -0.0740(5) 0.0263(12) Uani 1 1 d .
C7 C 0.6966(7) 0.1132(6) -0.1808(6) 0.0327(14) Uani 1 1 d .
H7A H 0.7868 0.1103 -0.1792 0.039 Uiso 1 1 calc R
C8 C 0.6896(7) 0.0840(7) -0.2926(6) 0.0361(15) Uani 1 1 d .
H8A H 0.7741 0.0613 -0.3652 0.043 Uiso 1 1 calc R
C9 C 0.5540(7) 0.0902(6) -0.2911(6) 0.0350(14) Uani 1 1 d .
H9A H 0.5457 0.0707 -0.3633 0.042 Uiso 1 1 calc R
C10 C 0.4296(7) 0.1256(5) -0.1813(6) 0.0291(13) Uani 1 1 d .
H10A H 0.3385 0.1297 -0.1815 0.035 Uiso 1 1 calc R
C11 C 0.0490(6) 0.4063(6) 0.3051(5) 0.0256(12) Uani 1 1 d .
H11A H 0.1086 0.4583 0.2671 0.031 Uiso 1 1 calc R
C12 C -0.0737(6) 0.4583(5) 0.4128(5) 0.0254(12) Uani 1 1 d .
H12A H -0.0960 0.5437 0.4472 0.031 Uiso 1 1 calc R
C13 C -0.1638(6) 0.3806(6) 0.4692(5) 0.0256(12) Uani 1 1 d .
C14 C -0.1281(6) 0.2524(6) 0.4174(5) 0.0272(12) Uani 1 1 d .
H14A H -0.1868 0.1991 0.4537 0.033 Uiso 1 1 calc R
C15 C -0.0019(6) 0.2069(6) 0.3096(5) 0.0253(12) Uani 1 1 d .
H15A H 0.0239 0.1210 0.2748 0.030 Uiso 1 1 calc R
C16 C -0.5186(6) 0.4388(6) 0.7126(6) 0.0284(12) Uani 1 1 d .
C17 C -0.6559(7) 0.4373(7) 0.7193(7) 0.0371(15) Uani 1 1 d .
H17A H -0.6646 0.4087 0.6500 0.044 Uiso 1 1 calc R
C18 C -0.7812(7) 0.4788(7) 0.8304(6) 0.0401(16) Uani 1 1 d .
H18A H -0.8736 0.4809 0.8345 0.048 Uiso 1 1 calc R
C19 C -0.7658(7) 0.5161(7) 0.9325(6) 0.0389(16) Uani 1 1 d .
H19A H -0.8482 0.5424 1.0065 0.047 Uiso 1 1 calc R
C20 C -0.6285(7) 0.5153(7) 0.9273(6) 0.0378(15) Uani 1 1 d .
H20A H -0.6202 0.5402 0.9979 0.045 Uiso 1 1 calc R
C21 C -0.5046(7) 0.4778(6) 0.8184(6) 0.0319(14) Uani 1 1 d .
H21A H -0.4132 0.4784 0.8151 0.038 Uiso 1 1 calc R
C22 C 0.1027(6) 0.2072(6) 0.0213(6) 0.0308(13) Uani 1 1 d .
H22A H 0.0060 0.2334 0.0869 0.046 Uiso 1 1 calc R
H22B H 0.1250 0.1190 -0.0136 0.046 Uiso 1 1 calc R
H22C H 0.1053 0.2658 -0.0403 0.046 Uiso 1 1 calc R
P1 P 0.11354(17) 0.14912(15) 0.64273(14) 0.0271(3) Uani 1 1 d .
F1 F 0.0543(5) 0.0871(4) 0.7697(3) 0.0446(10) Uani 1 1 d .
F2 F 0.1708(5) 0.2099(4) 0.5152(4) 0.0470(10) Uani 1 1 d .
F3 F -0.0367(5) 0.2702(4) 0.6924(4) 0.0535(11) Uani 1 1 d .
F4 F 0.0368(5) 0.0680(4) 0.5887(4) 0.0484(10) Uani 1 1 d .
F5 F 0.2610(5) 0.0270(4) 0.5927(4) 0.0616(13) Uani 1 1 d .
F6 F 0.1897(6) 0.2284(5) 0.6954(4) 0.0644(13) Uani 1 1 d .

loop_
_atom_site_aniso_label
_atom_site_aniso_U_11
_atom_site_aniso_U_22
_atom_site_aniso_U_33
_atom_site_aniso_U_23
_atom_site_aniso_U_13
_atom_site_aniso_U_12
Pt1 0.02004(13) 0.02219(13) 0.02291(14) 0.00230(9) -0.00548(9) -0.00531(9)
N1 0.028(3) 0.021(2) 0.033(3) 0.003(2) -0.016(2) -0.007(2)
N2 0.019(2) 0.023(2) 0.022(2) 0.0036(19) -0.0021(19) -0.0046(19)
N3 0.018(2) 0.027(2) 0.017(2) 0.0021(19) -0.0024(18) -0.0064(18)
N4 0.023(2) 0.025(2) 0.023(3) 0.002(2) -0.004(2) -0.0060(19)
N5 0.024(2) 0.028(3) 0.024(3) 0.002(2) -0.004(2) -0.005(2)
C1 0.030(3) 0.033(3) 0.027(3) 0.005(3) -0.010(3) -0.010(3)
C2 0.041(4) 0.039(4) 0.036(4) 0.009(3) -0.024(3) -0.013(3)
C3 0.032(3) 0.039(4) 0.049(4) 0.008(3) -0.021(3) -0.009(3)
C4 0.021(3) 0.030(3) 0.044(4) 0.005(3) -0.009(3) -0.003(2)
C5 0.022(3) 0.019(3) 0.039(3) 0.009(2) -0.012(3) -0.008(2)
C6 0.022(3) 0.018(3) 0.031(3) 0.006(2) -0.007(2) -0.002(2)
C7 0.026(3) 0.026(3) 0.037(4) 0.007(3) -0.007(3) -0.003(2)
C8 0.030(3) 0.033(4) 0.027(3) 0.006(3) 0.003(3) -0.003(3)
C9 0.042(4) 0.030(3) 0.025(3) 0.007(3) -0.010(3) -0.006(3)
C10 0.029(3) 0.021(3) 0.030(3) 0.005(2) -0.007(3) -0.006(2)
C11 0.026(3) 0.028(3) 0.024(3) 0.008(2) -0.008(2) -0.011(2)
C12 0.030(3) 0.018(3) 0.026(3) -0.001(2) -0.011(2) -0.006(2)
C13 0.025(3) 0.026(3) 0.023(3) 0.000(2) -0.009(2) -0.005(2)
C14 0.028(3) 0.020(3) 0.030(3) 0.003(2) -0.008(2) -0.009(2)
C15 0.023(3) 0.022(3) 0.026(3) 0.001(2) -0.005(2) -0.008(2)
C16 0.027(3) 0.021(3) 0.032(3) 0.003(2) -0.009(3) -0.003(2)
C17 0.031(3) 0.041(4) 0.040(4) 0.006(3) -0.013(3) -0.012(3)
C18 0.024(3) 0.045(4) 0.044(4) -0.001(3) -0.009(3) -0.006(3)
C19 0.029(3) 0.036(4) 0.035(4) 0.010(3) -0.001(3) -0.002(3)
C20 0.039(4) 0.041(4) 0.029(3) 0.007(3) -0.011(3) -0.010(3)
C21 0.026(3) 0.035(3) 0.030(3) 0.008(3) -0.008(3) -0.009(3)
C22 0.022(3) 0.038(4) 0.029(3) -0.003(3) -0.009(2) -0.006(3)
P1 0.0319(8) 0.0269(8) 0.0250(8) 0.0034(6) -0.0118(6) -0.0122(6)
F1 0.057(2) 0.052(2) 0.032(2) 0.0170(18) -0.0205(19) -0.024(2)
F2 0.060(3) 0.047(2) 0.035(2) 0.0145(18) -0.0140(19) -0.024(2)
F3 0.050(2) 0.038(2) 0.050(3) 0.0029(19) -0.006(2) 0.0002(19)
F4 0.068(3) 0.051(3) 0.046(3) 0.012(2) -0.031(2) -0.036(2)
F5 0.043(2) 0.056(3) 0.061(3) 0.014(2) -0.009(2) 0.005(2)
F6 0.086(3) 0.086(4) 0.056(3) 0.013(3) -0.040(3) -0.061(3)

loop_
_atom_type_symbol
_atom_type_description
_atom_type_scat_dispersion_real
_atom_type_scat_dispersion_imag
_atom_type_scat_source
C C 0.0033 0.0016 'International Tables Vol C Tables 4.2.6.8 and 6.1.1.4'
H H 0.0000 0.0000 'International Tables Vol C Tables 4.2.6.8 and 6.1.1.4'
F F 0.0171 0.0103 'International Tables Vol C Tables 4.2.6.8 and 6.1.1.4'
N N 0.0061 0.0033 'International Tables Vol C Tables 4.2.6.8 and 6.1.1.4'
P P 0.1023 0.0942 'International Tables Vol C Tables 4.2.6.8 and 6.1.1.4'
Pt Pt -1.7033 8.3905 'International Tables Vol C Tables 4.2.6.8 and 6.1.1.4'

loop_
_geom_angle_atom_site_label_1
_geom_angle_atom_site_label_2
_geom_angle_atom_site_label_3
_geom_angle
N3 Pt1 N2 177.19(17)
N3 Pt1 C22 86.5(2)
N2 Pt1 C22 95.7(2)
N3 Pt1 N1 98.78(19)
N2 Pt1 N1 79.11(19)
C22 Pt1 N1 174.43(19)
C5 N1 C1 119.4(5)
C5 N1 Pt1 114.0(4)
C1 N1 Pt1 126.3(4)
C10 N2 C6 119.1(5)
C10 N2 Pt1 124.8(4)
C6 N2 Pt1 116.1(4)
C15 N3 C11 118.3(5)
C15 N3 Pt1 121.2(4)
C11 N3 Pt1 120.4(4)
N5 N4 C13 112.4(5)
N4 N5 C16 113.8(5)
N1 C1 C2 121.4(6)
N1 C1 H1A 119.3
C2 C1 H1A 119.3
C3 C2 C1 119.3(6)
C3 C2 H2A 120.3
C1 C2 H2A 120.3
C2 C3 C4 119.7(6)
C2 C3 H3A 120.2
C4 C3 H3A 120.2
C5 C4 C3 118.3(6)
C5 C4 H4B 120.8
C3 C4 H4B 120.8
N1 C5 C4 121.9(6)
N1 C5 C6 115.2(5)
C4 C5 C6 122.9(5)
C7 C6 N2 120.5(6)
C7 C6 C5 124.2(5)
N2 C6 C5 115.3(5)
C6 C7 C8 120.4(6)
C6 C7 H7A 119.8
C8 C7 H7A 119.8
C9 C8 C7 118.1(6)
C9 C8 H8A 121.0
C7 C8 H8A 121.0
C8 C9 C10 119.6(6)
C8 C9 H9A 120.2
C10 C9 H9A 120.2
N2 C10 C9 122.3(6)
N2 C10 H10A 118.9
C9 C10 H10A 118.9
N3 C11 C12 122.1(5)
N3 C11 H11A 119.0
C12 C11 H11A 119.0
C11 C12 C13 119.0(5)
C11 C12 H12A 120.5
C13 C12 H12A 120.5
C14 C13 C12 119.9(5)
C14 C13 N4 122.1(5)
C12 C13 N4 118.0(5)
C15 C14 C13 117.7(5)
C15 C14 H14A 121.2
C13 C14 H14A 121.2
N3 C15 C14 123.1(5)
N3 C15 H15A 118.4
C14 C15 H15A 118.4
C17 C16 C21 119.9(6)
C17 C16 N5 116.6(6)
C21 C16 N5 123.5(5)
C16 C17 C18 120.1(6)
C16 C17 H17A 119.9
C18 C17 H17A 119.9
C19 C18 C17 119.3(6)
C19 C18 H18A 120.4
C17 C18 H18A 120.4
C18 C19 C20 120.9(6)
C18 C19 H19A 119.5
C20 C19 H19A 119.5
C21 C20 C19 120.7(6)
C21 C20 H20A 119.6
C19 C20 H20A 119.6
C20 C21 C16 119.0(6)
C20 C21 H21A 120.5
C16 C21 H21A 120.5
Pt1 C22 H22A 109.5
Pt1 C22 H22B 109.5
H22A C22 H22B 109.5
Pt1 C22 H22C 109.5
H22A C22 H22C 109.5
H22B C22 H22C 109.5
F6 P1 F5 90.5(3)
F6 P1 F3 90.6(3)
F5 P1 F3 178.8(3)
F6 P1 F2 89.7(2)
F5 P1 F2 90.1(2)
F3 P1 F2 90.1(2)
F6 P1 F4 179.7(3)
F5 P1 F4 89.2(3)
F3 P1 F4 89.6(3)
F2 P1 F4 90.1(2)
F6 P1 F1 91.3(2)
F5 P1 F1 90.1(2)
F3 P1 F1 89.7(2)
F2 P1 F1 178.9(2)
F4 P1 F1 88.8(2)

loop_
_geom_bond_atom_site_label_1
_geom_bond_atom_site_label_2
_geom_bond_distance
Pt1 N3 2.027(5)
Pt1 N2 2.040(5)
Pt1 C22 2.075(6)
Pt1 N1 2.132(5)
N1 C5 1.352(7)
N1 C1 1.352(8)
N2 C10 1.340(8)
N2 C6 1.375(7)
N3 C15 1.353(7)
N3 C11 1.358(7)
N4 N5 1.266(7)
N4 C13 1.440(7)
N5 C16 1.427(7)
C1 C2 1.389(8)
C1 H1A 0.9300
C2 C3 1.377(9)
C2 H2A 0.9300
C3 C4 1.399(9)
C3 H3A 0.9300
C4 C5 1.389(8)
C4 H4B 0.9300
C5 C6 1.492(8)
C6 C7 1.374(8)
C7 C8 1.409(9)
C7 H7A 0.9300
C8 C9 1.375(9)
C8 H8A 0.9300
C9 C10 1.389(8)
C9 H9A 0.9300
C10 H10A 0.9300
C11 C12 1.380(8)
C11 H11A 0.9300
C12 C13 1.395(8)
C12 H12A 0.9300
C13 C14 1.392(8)
C14 C15 1.390(8)
C14 H14A 0.9300
C15 H15A 0.9300
C16 C17 1.393(9)
C16 C21 1.407(9)
C17 C18 1.405(9)
C17 H17A 0.9300
C18 C19 1.367(10)
C18 H18A 0.9300
C19 C20 1.391(10)
C19 H19A 0.9300
C20 C21 1.380(9)
C20 H20A 0.9300
C21 H21A 0.9300
C22 H22A 0.9600
C22 H22B 0.9600
C22 H22C 0.9600
P1 F6 1.583(4)
P1 F5 1.595(4)
P1 F3 1.606(4)
P1 F2 1.610(4)
P1 F4 1.610(4)
P1 F1 1.614(4)

loop_
_geom_torsion_atom_site_label_1
_geom_torsion_atom_site_label_2
_geom_torsion_atom_site_label_3
_geom_torsion_atom_site_label_4
_geom_torsion
N3 Pt1 N1 C5 -178.1(4)
N2 Pt1 N1 C5 0.0(4)
C22 Pt1 N1 C5 21(2)
N3 Pt1 N1 C1 7.1(5)
N2 Pt1 N1 C1 -174.8(5)
C22 Pt1 N1 C1 -154(2)
N3 Pt1 N2 C10 -139(3)
C22 Pt1 N2 C10 0.9(5)
N1 Pt1 N2 C10 178.9(5)
N3 Pt1 N2 C6 39(4)
C22 Pt1 N2 C6 179.2(4)
N1 Pt1 N2 C6 -2.8(4)
N2 Pt1 N3 C15 -157(3)
C22 Pt1 N3 C15 62.1(5)
N1 Pt1 N3 C15 -116.1(4)
N2 Pt1 N3 C11 27(4)
C22 Pt1 N3 C11 -113.7(5)
N1 Pt1 N3 C11 68.1(4)
C13 N4 N5 C16 175.5(5)
C5 N1 C1 C2 -0.3(9)
Pt1 N1 C1 C2 174.2(4)
N1 C1 C2 C3 1.1(10)
C1 C2 C3 C4 -0.5(10)
C2 C3 C4 C5 -0.7(10)
C1 N1 C5 C4 -1.0(8)
Pt1 N1 C5 C4 -176.2(4)
C1 N1 C5 C6 177.8(5)
Pt1 N1 C5 C6 2.6(6)
C3 C4 C5 N1 1.5(9)
C3 C4 C5 C6 -177.1(5)
C10 N2 C6 C7 2.2(8)
Pt1 N2 C6 C7 -176.3(4)
C10 N2 C6 C5 -176.7(5)
Pt1 N2 C6 C5 4.9(6)
N1 C5 C6 C7 176.3(5)
C4 C5 C6 C7 -4.9(9)
N1 C5 C6 N2 -4.9(7)
C4 C5 C6 N2 173.8(5)
N2 C6 C7 C8 -1.8(9)
C5 C6 C7 C8 176.9(5)
C6 C7 C8 C9 0.4(9)
C7 C8 C9 C10 0.6(9)
C6 N2 C10 C9 -1.2(8)
Pt1 N2 C10 C9 177.1(4)
C8 C9 C10 N2 -0.2(9)
C15 N3 C11 C12 -0.4(8)
Pt1 N3 C11 C12 175.5(4)
N3 C11 C12 C13 -0.6(9)
C11 C12 C13 C14 0.7(9)
C11 C12 C13 N4 178.3(5)
N5 N4 C13 C14 -34.7(8)
N5 N4 C13 C12 147.7(5)
C12 C13 C14 C15 0.0(9)
N4 C13 C14 C15 -177.5(5)
C11 N3 C15 C14 1.1(9)
Pt1 N3 C15 C14 -174.7(4)
C13 C14 C15 N3 -0.9(9)
N4 N5 C16 C17 158.3(6)
N4 N5 C16 C21 -24.5(8)
C21 C16 C17 C18 2.1(10)
N5 C16 C17 C18 179.5(6)
C16 C17 C18 C19 -2.3(10)
C17 C18 C19 C20 1.0(11)
C18 C19 C20 C21 0.6(11)
C19 C20 C21 C16 -0.8(10)
C17 C16 C21 C20 -0.6(9)
N5 C16 C21 C20 -177.8(6)
